data_7021020
loop_
_publ_author_name
'Zhang, Li'
'Xu, Guan-Cheng'
'Yang, Yun'
'Guo, Ji-Xi'
'Jia, Dian-Zeng'

_publ_section_title
;
 Syntheses, structure diversity and properties of complexes with 4-acyl
 pyrazolone salicylidene hydrazide derivatives.
;
_journal_issue 12
_journal_name_full 'Dalton transactions (Cambridge, England : 2003)'
_journal_page_first 4248
_journal_page_last 4257
_journal_paper_doi 10.1039/c2dt32641h
_journal_volume 42
_journal_year 2013
_chemical_formula_moiety 'C60 H44 Cu2 N8 O6'
_chemical_formula_sum 'C60 H44 Cu2 N8 O6'
_chemical_formula_weight 1100.11
_chemical_name_systematic
;
?
;
_space_group_IT_number 15
_symmetry_cell_setting monoclinic
_symmetry_space_group_name_Hall '-C 2yc'
_symmetry_space_group_name_H-M 'C 1 2/c 1'
_atom_sites_solution_hydrogens geom
_atom_sites_solution_primary direct
_atom_sites_solution_secondary difmap
_audit_creation_method SHELXL-97
_cell_angle_alpha 90.00
_cell_angle_beta 100.61(3)
_cell_angle_gamma 90.00
_cell_formula_units_Z 8
_cell_length_a 33.930(7)
_cell_length_b 12.300(3)
_cell_length_c 24.969(5)
_cell_measurement_reflns_used 19934
_cell_measurement_temperature 293(2)
_cell_measurement_theta_max 27.5
_cell_measurement_theta_min 3.145
_cell_volume 10242(4)
_computing_cell_refinement 'Rapid Auto Version 3.0(Rigaku 2004)'
_computing_data_collection 'Rapid Auto Version 3.0(Rigaku 2004)'
_computing_data_reduction 'Rapid Auto Version 3.0(Rigaku 2004)'
_computing_molecular_graphics 'Bruker SHELXTL V5.1 (Sheldrick, 1998)'
_computing_publication_material 'SHELXL-97 (Sheldrick, 1997)'
_computing_structure_refinement 'SHELXL-97 (Sheldrick, 1997)'
_computing_structure_solution 'SHELXS-97 (Sheldrick, 1990)'
_diffrn_ambient_temperature 293(2)
_diffrn_measured_fraction_theta_full 0.995
_diffrn_measured_fraction_theta_max 0.995
_diffrn_measurement_device_type 'Rigaku R-axis SPIDER'
_diffrn_measurement_method '\w oscillation'
_diffrn_radiation_monochromator graphite
_diffrn_radiation_source 'Rotating Anode'
_diffrn_radiation_type MoK\a
_diffrn_radiation_wavelength 0.71073
_diffrn_reflns_av_R_equivalents 0.0714
_diffrn_reflns_av_sigmaI/netI 0.0687
_diffrn_reflns_limit_h_max 41
_diffrn_reflns_limit_h_min -41
_diffrn_reflns_limit_k_max 14
_diffrn_reflns_limit_k_min -13
_diffrn_reflns_limit_l_max 30
_diffrn_reflns_limit_l_min -30
_diffrn_reflns_number 39646
_diffrn_reflns_theta_full 25.50
_diffrn_reflns_theta_max 25.50
_diffrn_reflns_theta_min 3.14
_exptl_absorpt_coefficient_mu 0.893
_exptl_absorpt_correction_T_max 0.8558
_exptl_absorpt_correction_T_min 0.5989
_exptl_absorpt_correction_type empirical
_exptl_absorpt_process_details Abscor
_exptl_crystal_colour 'dark green'
_exptl_crystal_density_diffrn 1.427
_exptl_crystal_density_method 'not measured'
_exptl_crystal_description block
_exptl_crystal_F_000 4528
_exptl_crystal_size_max 0.64
_exptl_crystal_size_mid 0.35
_exptl_crystal_size_min 0.18
_platon_squeeze_details
;
;
_refine_diff_density_max 0.510
_refine_diff_density_min -0.732
_refine_diff_density_rms 0.084
_refine_ls_extinction_coef 0.00014(4)
_refine_ls_extinction_expression Fc^*^=kFc[1+0.001xFc^2^\l^3^/sin(2\q)]^-1/4^
_refine_ls_extinction_method SHELXL
_refine_ls_goodness_of_fit_ref 1.046
_refine_ls_hydrogen_treatment constr
_refine_ls_matrix_type full
_refine_ls_number_parameters 688
_refine_ls_number_reflns 9481
_refine_ls_number_restraints 0
_refine_ls_restrained_S_all 1.046
_refine_ls_R_factor_all 0.1039
_refine_ls_R_factor_gt 0.0489
_refine_ls_shift/su_max 0.001
_refine_ls_shift/su_mean 0.000
_refine_ls_structure_factor_coef Fsqd
_refine_ls_weighting_details 'calc w=1/[\s^2^(Fo^2^)+(0.0609P)^2^+0.0000P] where P=(Fo^2^+2Fc^2^)/3'
_refine_ls_weighting_scheme calc
_refine_ls_wR_factor_gt 0.1042
_refine_ls_wR_factor_ref 0.1325
_reflns_number_gt 5454
_reflns_number_total 9481
_reflns_threshold_expression >2sigma(I)
_cod_data_source_file c2dt32641h.txt
_cod_data_source_block 5
_cod_depositor_comments
;
The following automatic conversions were performed:

'_symmetry_cell_setting' value 'Monoclinic' changed to 'monoclinic'
according to /home/saulius/struct/CIF-dictionaries/cif_core.dic
dictionary named 'cif_core.dic' version 2.4.2 from 2011-04-26.

Automatic conversion script
Id: cif_fix_values 1891 2012-01-12 08:04:46Z andrius 
;
_cod_original_cell_volume 10243(4)
_cod_original_sg_symbol_H-M C2/c
_cod_database_code 7021020

loop_
_symmetry_equiv_pos_as_xyz
'x, y, z'
'-x, y, -z+1/2'
'x+1/2, y+1/2, z'
'-x+1/2, y+1/2, -z+1/2'
'-x, -y, -z'
'x, -y, z-1/2'
'-x+1/2, -y+1/2, -z'
'x+1/2, -y+1/2, z-1/2'

loop_
_atom_site_label
_atom_site_type_symbol
_atom_site_fract_x
_atom_site_fract_y
_atom_site_fract_z
_atom_site_U_iso_or_equiv
_atom_site_adp_type
_atom_site_occupancy
_atom_site_symmetry_multiplicity
_atom_site_calc_flag
_atom_site_refinement_flags
Cu1 Cu 0.425773(15) 0.45681(3) 0.325214(17) 0.03959(16) Uani 1 1 d .
Cu2 Cu 0.396890(15) 0.95781(3) 0.219265(18) 0.04011(16) Uani 1 1 d .
C1 C 0.44782(14) 0.2648(3) 0.17414(16) 0.0501(11) Uani 1 1 d .
H1 H 0.4369 0.3269 0.1868 0.060 Uiso 1 1 calc R
C2 C 0.46092(16) 0.2665(4) 0.12541(18) 0.0646(14) Uani 1 1 d .
H2 H 0.4592 0.3305 0.1053 0.078 Uiso 1 1 calc R
C3 C 0.47655(15) 0.1752(4) 0.10584(18) 0.0626(13) Uani 1 1 d .
H3 H 0.4845 0.1762 0.0721 0.075 Uiso 1 1 calc R
C4 C 0.48034(14) 0.0820(3) 0.13684(18) 0.0548(12) Uani 1 1 d .
H4 H 0.4914 0.0202 0.1242 0.066 Uiso 1 1 calc R
C5 C 0.46796(12) 0.0788(3) 0.18629(16) 0.0439(10) Uani 1 1 d .
H5 H 0.4710 0.0159 0.2073 0.053 Uiso 1 1 calc R
C6 C 0.45095(12) 0.1708(3) 0.20402(14) 0.0364(9) Uani 1 1 d .
C7 C 0.43325(11) 0.2456(3) 0.29134(14) 0.0357(9) Uani 1 1 d .
C8 C 0.41929(12) 0.1965(3) 0.33537(14) 0.0371(9) Uani 1 1 d .
C9 C 0.41430(12) 0.0852(3) 0.32062(15) 0.0395(10) Uani 1 1 d .
C10 C 0.39704(13) -0.0079(3) 0.34760(16) 0.0483(11) Uani 1 1 d .
H10A H 0.4140 -0.0711 0.3469 0.058 Uiso 1 1 calc R
H10B H 0.3975 0.0107 0.3855 0.058 Uiso 1 1 calc R
C11 C 0.35495(14) -0.0372(3) 0.32164(16) 0.0496(11) Uani 1 1 d .
C12 C 0.33032(16) 0.0290(4) 0.2864(2) 0.0688(14) Uani 1 1 d .
H12 H 0.3402 0.0958 0.2775 0.083 Uiso 1 1 calc R
C13 C 0.29154(18) 0.0016(6) 0.2636(2) 0.0899(18) Uani 1 1 d .
H13 H 0.2759 0.0478 0.2389 0.108 Uiso 1 1 calc R
C14 C 0.2766(2) -0.0941(7) 0.2779(3) 0.110(2) Uani 1 1 d .
H14 H 0.2502 -0.1127 0.2636 0.132 Uiso 1 1 calc R
C15 C 0.2999(2) -0.1632(6) 0.3129(3) 0.112(2) Uani 1 1 d .
H15 H 0.2893 -0.2288 0.3223 0.135 Uiso 1 1 calc R
C16 C 0.33974(19) -0.1359(4) 0.3350(2) 0.0846(17) Uani 1 1 d .
H16 H 0.3558 -0.1837 0.3583 0.102 Uiso 1 1 calc R
C17 C 0.41211(12) 0.2545(3) 0.38249(14) 0.0379(9) Uani 1 1 d .
C18 C 0.40191(15) 0.1955(3) 0.43048(16) 0.0470(11) Uani 1 1 d .
C19 C 0.36392(17) 0.2024(4) 0.4432(2) 0.0690(14) Uani 1 1 d .
H19 H 0.3444 0.2447 0.4219 0.083 Uiso 1 1 calc R
C20 C 0.3550(2) 0.1462(4) 0.4876(2) 0.0853(18) Uani 1 1 d .
H20 H 0.3295 0.1508 0.4961 0.102 Uiso 1 1 calc R
C21 C 0.3837(3) 0.0842(4) 0.5190(2) 0.089(2) Uani 1 1 d .
H21 H 0.3776 0.0464 0.5487 0.106 Uiso 1 1 calc R
C22 C 0.4208(2) 0.0775(4) 0.50700(19) 0.0793(18) Uani 1 1 d .
H22 H 0.4403 0.0351 0.5286 0.095 Uiso 1 1 calc R
C23 C 0.43013(16) 0.1330(3) 0.46301(17) 0.0611(13) Uani 1 1 d .
H23 H 0.4559 0.1281 0.4553 0.073 Uiso 1 1 calc R
C24 C 0.40879(13) 0.5220(3) 0.41890(15) 0.0454(11) Uani 1 1 d .
C25 C 0.39730(14) 0.5947(3) 0.46029(15) 0.0484(11) Uani 1 1 d .
C26 C 0.40112(18) 0.7069(3) 0.45407(19) 0.0751(16) Uani 1 1 d .
H26 H 0.4127 0.7341 0.4259 0.090 Uiso 1 1 calc R
C27 C 0.3877(2) 0.7775(4) 0.4899(2) 0.0916(19) Uani 1 1 d .
H27 H 0.3899 0.8522 0.4855 0.110 Uiso 1 1 calc R
C28 C 0.37118(19) 0.7377(5) 0.5317(2) 0.0880(18) Uani 1 1 d .
H28 H 0.3620 0.7859 0.5554 0.106 Uiso 1 1 calc R
C29 C 0.36782(16) 0.6285(4) 0.53946(19) 0.0734(15) Uani 1 1 d .
H29 H 0.3568 0.6025 0.5684 0.088 Uiso 1 1 calc R
C30 C 0.38102(15) 0.5566(4) 0.50360(18) 0.0578(12) Uani 1 1 d .
C31 C 0.49148(15) 0.7646(3) 0.3411(2) 0.0748(17) Uani 1 1 d .
H31 H 0.4755 0.8265 0.3352 0.090 Uiso 1 1 calc R
C32 C 0.52710(18) 0.7668(4) 0.3780(2) 0.102(2) Uani 1 1 d .
H32 H 0.5354 0.8310 0.3964 0.122 Uiso 1 1 calc R
C33 C 0.55024(16) 0.6759(4) 0.3879(2) 0.0766(17) Uani 1 1 d .
H33 H 0.5736 0.6770 0.4141 0.092 Uiso 1 1 calc R
C34 C 0.53921(14) 0.5842(4) 0.35944(18) 0.0581(12) Uani 1 1 d .
H34 H 0.5554 0.5229 0.3654 0.070 Uiso 1 1 calc R
C35 C 0.50404(13) 0.5805(3) 0.32158(16) 0.0459(10) Uani 1 1 d .
H35 H 0.4968 0.5174 0.3017 0.055 Uiso 1 1 calc R
C36 C 0.47979(12) 0.6712(3) 0.31348(14) 0.0388(10) Uani 1 1 d .
C37 C 0.42064(11) 0.7464(3) 0.24703(14) 0.0357(9) Uani 1 1 d .
C38 C 0.38647(11) 0.6967(3) 0.21544(13) 0.0337(9) Uani 1 1 d .
C39 C 0.39011(12) 0.5854(3) 0.22909(14) 0.0352(9) Uani 1 1 d .
C40 C 0.36211(12) 0.4922(3) 0.21381(15) 0.0398(10) Uani 1 1 d .
H40A H 0.3770 0.4307 0.2036 0.048 Uiso 1 1 calc R
H40B H 0.3421 0.5123 0.1824 0.048 Uiso 1 1 calc R
C41 C 0.34122(12) 0.4589(3) 0.25989(16) 0.0444(10) Uani 1 1 d .
C42 C 0.32963(15) 0.5357(4) 0.2949(2) 0.0664(14) Uani 1 1 d .
H42 H 0.3352 0.6088 0.2902 0.080 Uiso 1 1 calc R
C43 C 0.31005(17) 0.5057(4) 0.3363(2) 0.0788(15) Uani 1 1 d .
H43 H 0.3022 0.5585 0.3589 0.095 Uiso 1 1 calc R
C44 C 0.30211(17) 0.3985(5) 0.3443(2) 0.0803(16) Uani 1 1 d .
H44 H 0.2888 0.3782 0.3721 0.096 Uiso 1 1 calc R
C45 C 0.31397(17) 0.3211(4) 0.3109(2) 0.0770(16) Uani 1 1 d .
H45 H 0.3089 0.2480 0.3165 0.092 Uiso 1 1 calc R
C46 C 0.33337(14) 0.3513(3) 0.26907(19) 0.0577(12) Uani 1 1 d .
H46 H 0.3412 0.2980 0.2468 0.069 Uiso 1 1 calc R
C47 C 0.35625(11) 0.7548(3) 0.17863(14) 0.0350(9) Uani 1 1 d .
C48 C 0.32218(12) 0.6984(3) 0.14366(14) 0.0355(9) Uani 1 1 d .
C49 C 0.32571(14) 0.6666(3) 0.09229(16) 0.0545(12) Uani 1 1 d .
H49 H 0.3495 0.6796 0.0799 0.065 Uiso 1 1 calc R
C50 C 0.29426(16) 0.6151(4) 0.05848(19) 0.0699(15) Uani 1 1 d .
H50 H 0.2968 0.5950 0.0234 0.084 Uiso 1 1 calc R
C51 C 0.25981(16) 0.5943(4) 0.0766(2) 0.0687(15) Uani 1 1 d .
H51 H 0.2389 0.5588 0.0540 0.082 Uiso 1 1 calc R
C52 C 0.25564(15) 0.6251(4) 0.1276(2) 0.0715(14) Uani 1 1 d .
H52 H 0.2319 0.6106 0.1400 0.086 Uiso 1 1 calc R
C53 C 0.28682(14) 0.6780(4) 0.16095(18) 0.0586(12) Uani 1 1 d .
H53 H 0.2838 0.7000 0.1956 0.070 Uiso 1 1 calc R
C54 C 0.33410(12) 1.0216(3) 0.14658(14) 0.0392(10) Uani 1 1 d .
C55 C 0.30233(12) 1.0913(3) 0.11623(15) 0.0426(10) Uani 1 1 d .
C56 C 0.30413(15) 1.2035(3) 0.12527(17) 0.0571(12) Uani 1 1 d .
H56 H 0.3261 1.2325 0.1487 0.069 Uiso 1 1 calc R
C57 C 0.27444(18) 1.2717(4) 0.1006(2) 0.0724(15) Uani 1 1 d .
H57 H 0.2759 1.3460 0.1076 0.087 Uiso 1 1 calc R
C58 C 0.24252(17) 1.2291(4) 0.0654(2) 0.0780(16) Uani 1 1 d .
H58 H 0.2222 1.2749 0.0484 0.094 Uiso 1 1 calc R
C59 C 0.24007(16) 1.1199(4) 0.05500(19) 0.0718(15) Uani 1 1 d .
H59 H 0.2183 1.0924 0.0306 0.086 Uiso 1 1 calc R
C60 C 0.26966(14) 1.0499(4) 0.08040(16) 0.0521(11) Uani 1 1 d .
N1 N 0.43626(10) 0.1658(2) 0.25402(12) 0.0366(8) Uani 1 1 d .
N2 N 0.42418(10) 0.0670(2) 0.27200(12) 0.0382(8) Uani 1 1 d .
N3 N 0.41441(10) 0.3601(2) 0.38200(12) 0.0413(8) Uani 1 1 d .
N4 N 0.40662(11) 0.4167(2) 0.42709(12) 0.0450(9) Uani 1 1 d .
N5 N 0.44228(9) 0.6659(2) 0.27640(11) 0.0350(8) Uani 1 1 d .
N6 N 0.42325(10) 0.5671(2) 0.26589(12) 0.0367(8) Uani 1 1 d .
N7 N 0.35924(10) 0.8608(2) 0.17597(11) 0.0369(8) Uani 1 1 d .
N8 N 0.32904(10) 0.9158(2) 0.14118(12) 0.0396(8) Uani 1 1 d .
O1 O 0.44228(8) 0.34450(17) 0.28223(9) 0.0418(7) Uani 1 1 d .
O2 O 0.41825(10) 0.56550(19) 0.37602(11) 0.0537(8) Uani 1 1 d .
O3 O 0.37730(13) 0.4499(3) 0.51298(13) 0.0831(11) Uani 1 1 d .
H3O H 0.3805 0.4153 0.4860 0.100 Uiso 1 1 calc R
O4 O 0.43228(8) 0.84639(17) 0.25079(10) 0.0443(7) Uani 1 1 d .
O5 O 0.36450(8) 1.06607(18) 0.17796(10) 0.0471(7) Uani 1 1 d .
O6 O 0.26521(10) 0.9427(2) 0.06855(13) 0.0724(10) Uani 1 1 d .
H60 H 0.2815 0.9077 0.0902 0.087 Uiso 1 1 calc R

loop_
_atom_site_aniso_label
_atom_site_aniso_U_11
_atom_site_aniso_U_22
_atom_site_aniso_U_33
_atom_site_aniso_U_23
_atom_site_aniso_U_13
_atom_site_aniso_U_12
Cu1 0.0582(4) 0.0228(2) 0.0387(3) -0.00186(19) 0.0115(2) -0.0032(2)
Cu2 0.0505(3) 0.0220(2) 0.0438(3) -0.00074(19) -0.0021(2) -0.0018(2)
C1 0.070(3) 0.033(2) 0.050(3) 0.0015(19) 0.017(2) 0.012(2)
C2 0.092(4) 0.052(3) 0.057(3) 0.010(2) 0.032(3) 0.007(3)
C3 0.074(4) 0.069(3) 0.048(3) -0.004(2) 0.022(3) 0.004(3)
C4 0.057(3) 0.048(3) 0.058(3) -0.021(2) 0.008(2) 0.007(2)
C5 0.048(3) 0.034(2) 0.046(2) -0.0042(18) -0.001(2) 0.0035(19)
C6 0.041(2) 0.033(2) 0.034(2) -0.0043(16) 0.0016(18) -0.0013(17)
C7 0.042(2) 0.0240(18) 0.039(2) -0.0001(16) 0.0027(19) -0.0012(17)
C8 0.047(3) 0.0259(19) 0.038(2) 0.0062(16) 0.0058(19) 0.0005(17)
C9 0.047(3) 0.0261(19) 0.044(2) 0.0062(16) 0.003(2) -0.0016(17)
C10 0.071(3) 0.0288(19) 0.045(2) 0.0037(18) 0.011(2) -0.008(2)
C11 0.060(3) 0.045(2) 0.048(2) -0.003(2) 0.021(2) -0.012(2)
C12 0.064(4) 0.072(3) 0.071(3) -0.005(3) 0.015(3) -0.004(3)
C13 0.066(4) 0.115(5) 0.088(4) -0.007(4) 0.013(3) -0.009(4)
C14 0.074(5) 0.130(6) 0.127(6) -0.029(5) 0.024(4) -0.031(5)
C15 0.098(6) 0.100(5) 0.149(7) -0.009(5) 0.051(5) -0.049(4)
C16 0.088(5) 0.068(3) 0.098(4) 0.009(3) 0.019(3) -0.031(3)
C17 0.051(3) 0.0302(19) 0.0328(19) 0.0057(16) 0.0072(18) -0.0008(18)
C18 0.067(3) 0.034(2) 0.041(2) -0.0042(18) 0.013(2) -0.011(2)
C19 0.076(4) 0.067(3) 0.069(3) 0.008(3) 0.027(3) -0.005(3)
C20 0.102(5) 0.080(4) 0.087(4) -0.003(3) 0.054(4) -0.029(4)
C21 0.155(7) 0.065(3) 0.052(3) -0.004(3) 0.035(4) -0.041(4)
C22 0.124(6) 0.061(3) 0.046(3) 0.017(2) -0.003(3) -0.014(3)
C23 0.075(4) 0.051(3) 0.053(3) 0.010(2) 0.000(3) -0.009(2)
C24 0.063(3) 0.033(2) 0.039(2) -0.0047(18) 0.006(2) -0.0013(19)
C25 0.063(3) 0.044(2) 0.038(2) -0.0073(18) 0.011(2) 0.001(2)
C26 0.127(5) 0.039(3) 0.066(3) -0.020(2) 0.037(3) -0.003(3)
C27 0.140(6) 0.050(3) 0.091(4) -0.025(3) 0.038(4) -0.001(3)
C28 0.107(5) 0.084(4) 0.078(4) -0.039(3) 0.030(4) 0.003(4)
C29 0.087(4) 0.079(4) 0.061(3) -0.016(3) 0.032(3) -0.004(3)
C30 0.068(3) 0.054(3) 0.054(3) -0.008(2) 0.018(2) 0.001(2)
C31 0.078(4) 0.035(2) 0.093(4) -0.016(2) -0.031(3) 0.008(2)
C32 0.094(5) 0.053(3) 0.127(5) -0.020(3) -0.060(4) 0.005(3)
C33 0.059(3) 0.066(3) 0.090(4) 0.004(3) -0.025(3) -0.003(3)
C34 0.052(3) 0.050(3) 0.071(3) 0.013(2) 0.005(3) 0.005(2)
C35 0.051(3) 0.037(2) 0.049(2) 0.0033(18) 0.008(2) 0.000(2)
C36 0.048(3) 0.0297(19) 0.036(2) 0.0036(16) 0.0025(19) -0.0044(18)
C37 0.040(2) 0.030(2) 0.036(2) -0.0020(16) 0.0058(18) -0.0024(18)
C38 0.040(2) 0.0253(18) 0.0348(19) -0.0045(15) 0.0033(18) -0.0018(16)
C39 0.045(3) 0.0234(18) 0.038(2) -0.0090(15) 0.0088(19) -0.0045(17)
C40 0.047(3) 0.0262(18) 0.046(2) -0.0051(17) 0.007(2) -0.0040(17)
C41 0.037(2) 0.041(2) 0.054(2) 0.000(2) 0.007(2) -0.0064(19)
C42 0.076(4) 0.050(3) 0.079(3) -0.006(2) 0.028(3) -0.009(2)
C43 0.085(4) 0.077(4) 0.084(4) -0.004(3) 0.041(3) -0.005(3)
C44 0.069(4) 0.100(4) 0.080(4) 0.009(3) 0.038(3) -0.006(3)
C45 0.075(4) 0.067(3) 0.093(4) 0.020(3) 0.025(3) -0.014(3)
C46 0.054(3) 0.046(3) 0.072(3) 0.006(2) 0.010(3) -0.012(2)
C47 0.042(2) 0.0289(19) 0.0338(19) -0.0063(16) 0.0076(18) -0.0025(17)
C48 0.041(3) 0.0307(19) 0.034(2) -0.0045(16) 0.0037(18) 0.0023(17)
C49 0.058(3) 0.061(3) 0.045(2) -0.012(2) 0.010(2) -0.013(2)
C50 0.070(4) 0.082(3) 0.053(3) -0.025(3) -0.002(3) -0.013(3)
C51 0.052(3) 0.059(3) 0.086(4) -0.023(3) -0.011(3) -0.012(2)
C52 0.046(3) 0.076(3) 0.093(4) -0.022(3) 0.015(3) -0.011(3)
C53 0.051(3) 0.069(3) 0.058(3) -0.019(2) 0.015(2) -0.006(2)
C54 0.046(3) 0.036(2) 0.035(2) 0.0053(17) 0.0052(19) 0.0061(18)
C55 0.049(3) 0.043(2) 0.038(2) 0.0077(18) 0.011(2) 0.006(2)
C56 0.072(3) 0.042(2) 0.056(3) 0.005(2) 0.008(2) 0.010(2)
C57 0.088(4) 0.050(3) 0.079(3) 0.015(3) 0.014(3) 0.024(3)
C58 0.079(4) 0.079(4) 0.074(4) 0.031(3) 0.010(3) 0.036(3)
C59 0.068(4) 0.080(4) 0.059(3) 0.014(3) -0.009(3) 0.009(3)
C60 0.056(3) 0.052(3) 0.044(2) 0.008(2) -0.001(2) 0.010(2)
N1 0.048(2) 0.0211(15) 0.0396(17) 0.0029(13) 0.0064(16) 0.0005(14)
N2 0.048(2) 0.0220(15) 0.0430(19) 0.0048(13) 0.0043(16) 0.0000(14)
N3 0.060(2) 0.0271(16) 0.0378(17) -0.0029(14) 0.0117(16) -0.0018(15)
N4 0.063(2) 0.0338(17) 0.0392(18) -0.0057(14) 0.0113(17) 0.0011(16)
N5 0.044(2) 0.0174(14) 0.0419(17) -0.0005(13) 0.0037(16) -0.0012(13)
N6 0.044(2) 0.0207(15) 0.0450(18) -0.0040(13) 0.0078(16) -0.0046(14)
N7 0.048(2) 0.0283(16) 0.0324(16) 0.0004(13) 0.0009(15) 0.0024(14)
N8 0.047(2) 0.0306(16) 0.0391(17) 0.0008(14) 0.0026(16) 0.0026(15)
O1 0.0633(19) 0.0210(12) 0.0433(15) -0.0013(11) 0.0158(14) -0.0051(12)
O2 0.089(2) 0.0270(14) 0.0487(17) -0.0029(12) 0.0214(17) -0.0058(14)
O3 0.121(3) 0.075(2) 0.066(2) -0.0020(18) 0.050(2) -0.002(2)
O4 0.0508(18) 0.0205(13) 0.0555(16) 0.0040(11) -0.0062(14) -0.0042(11)
O5 0.0534(19) 0.0307(14) 0.0523(16) 0.0023(12) -0.0034(15) 0.0001(13)
O6 0.074(3) 0.064(2) 0.066(2) 0.0016(16) -0.0224(18) 0.0014(17)

loop_
_atom_type_symbol
_atom_type_description
_atom_type_scat_dispersion_real
_atom_type_scat_dispersion_imag
_atom_type_scat_source
C C 0.0033 0.0016 'International Tables Vol C Tables 4.2.6.8 and 6.1.1.4'
H H 0.0000 0.0000 'International Tables Vol C Tables 4.2.6.8 and 6.1.1.4'
N N 0.0061 0.0033 'International Tables Vol C Tables 4.2.6.8 and 6.1.1.4'
O O 0.0106 0.0060 'International Tables Vol C Tables 4.2.6.8 and 6.1.1.4'
Cu Cu 0.3201 1.2651 'International Tables Vol C Tables 4.2.6.8 and 6.1.1.4'

loop_
_geom_angle_atom_site_label_1
_geom_angle_atom_site_label_2
_geom_angle_atom_site_label_3
_geom_angle
_geom_angle_site_symmetry_3
O2 Cu1 O1 169.91(13) .
O2 Cu1 N3 82.75(12) .
O1 Cu1 N3 94.95(12) .
O2 Cu1 N6 91.42(11) .
O1 Cu1 N6 92.96(11) .
N3 Cu1 N6 165.72(14) .
O4 Cu2 O5 171.43(12) .
O4 Cu2 N7 95.11(11) .
O5 Cu2 N7 82.67(11) .
O4 Cu2 N2 91.79(11) 1_565
O5 Cu2 N2 92.19(11) 1_565
N7 Cu2 N2 165.96(14) 1_565
C6 C1 C2 119.4(4) .
C6 C1 H1 120.3 .
C2 C1 H1 120.3 .
C3 C2 C1 121.0(4) .
C3 C2 H2 119.5 .
C1 C2 H2 119.5 .
C2 C3 C4 119.0(4) .
C2 C3 H3 120.5 .
C4 C3 H3 120.5 .
C3 C4 C5 121.1(4) .
C3 C4 H4 119.4 .
C5 C4 H4 119.4 .
C4 C5 C6 118.6(4) .
C4 C5 H5 120.7 .
C6 C5 H5 120.7 .
C1 C6 C5 120.8(4) .
C1 C6 N1 120.5(3) .
C5 C6 N1 118.6(3) .
O1 C7 N1 120.5(3) .
O1 C7 C8 131.9(3) .
N1 C7 C8 107.6(3) .
C7 C8 C9 104.6(3) .
C7 C8 C17 124.0(3) .
C9 C8 C17 131.5(3) .
N2 C9 C8 111.0(3) .
N2 C9 C10 117.7(3) .
C8 C9 C10 131.0(4) .
C11 C10 C9 114.1(3) .
C11 C10 H10A 108.7 .
C9 C10 H10A 108.7 .
C11 C10 H10B 108.7 .
C9 C10 H10B 108.7 .
H10A C10 H10B 107.6 .
C12 C11 C16 117.9(5) .
C12 C11 C10 123.8(4) .
C16 C11 C10 118.4(4) .
C11 C12 C13 123.0(5) .
C11 C12 H12 118.5 .
C13 C12 H12 118.5 .
C14 C13 C12 118.7(6) .
C14 C13 H13 120.7 .
C12 C13 H13 120.7 .
C13 C14 C15 120.7(6) .
C13 C14 H14 119.7 .
C15 C14 H14 119.7 .
C14 C15 C16 120.3(6) .
C14 C15 H15 119.8 .
C16 C15 H15 119.8 .
C11 C16 C15 119.4(6) .
C11 C16 H16 120.3 .
C15 C16 H16 120.3 .
N3 C17 C8 118.0(3) .
N3 C17 C18 121.0(3) .
C8 C17 C18 121.0(3) .
C23 C18 C19 118.4(4) .
C23 C18 C17 120.5(4) .
C19 C18 C17 121.1(4) .
C18 C19 C20 120.1(5) .
C18 C19 H19 119.9 .
C20 C19 H19 119.9 .
C21 C20 C19 120.0(6) .
C21 C20 H20 120.0 .
C19 C20 H20 120.0 .
C22 C21 C20 120.3(5) .
C22 C21 H21 119.9 .
C20 C21 H21 119.9 .
C21 C22 C23 120.4(5) .
C21 C22 H22 119.8 .
C23 C22 H22 119.8 .
C18 C23 C22 120.8(5) .
C18 C23 H23 119.6 .
C22 C23 H23 119.6 .
O2 C24 N4 124.6(3) .
O2 C24 C25 118.0(3) .
N4 C24 C25 117.3(4) .
C30 C25 C26 118.7(4) .
C30 C25 C24 122.6(4) .
C26 C25 C24 118.7(4) .
C27 C26 C25 120.0(5) .
C27 C26 H26 120.0 .
C25 C26 H26 120.0 .
C28 C27 C26 120.0(5) .
C28 C27 H27 120.0 .
C26 C27 H27 120.0 .
C27 C28 C29 121.3(5) .
C27 C28 H28 119.4 .
C29 C28 H28 119.4 .
C28 C29 C30 119.3(5) .
C28 C29 H29 120.3 .
C30 C29 H29 120.3 .
O3 C30 C25 122.1(4) .
O3 C30 C29 117.2(4) .
C25 C30 C29 120.7(4) .
C36 C31 C32 119.6(4) .
C36 C31 H31 120.2 .
C32 C31 H31 120.2 .
C33 C32 C31 120.6(4) .
C33 C32 H32 119.7 .
C31 C32 H32 119.7 .
C34 C33 C32 119.8(4) .
C34 C33 H33 120.1 .
C32 C33 H33 120.1 .
C33 C34 C35 120.6(4) .
C33 C34 H34 119.7 .
C35 C34 H34 119.7 .
C36 C35 C34 119.4(4) .
C36 C35 H35 120.3 .
C34 C35 H35 120.3 .
C31 C36 C35 119.9(4) .
C31 C36 N5 120.5(3) .
C35 C36 N5 119.6(3) .
O4 C37 N5 121.7(3) .
O4 C37 C38 131.3(3) .
N5 C37 C38 106.9(3) .
C39 C38 C37 105.0(3) .
C39 C38 C47 131.2(3) .
C37 C38 C47 123.8(3) .
N6 C39 C38 110.9(3) .
N6 C39 C40 117.5(3) .
C38 C39 C40 131.3(3) .
C39 C40 C41 112.2(3) .
C39 C40 H40A 109.2 .
C41 C40 H40A 109.2 .
C39 C40 H40B 109.2 .
C41 C40 H40B 109.2 .
H40A C40 H40B 107.9 .
C46 C41 C42 117.5(4) .
C46 C41 C40 121.2(4) .
C42 C41 C40 121.2(4) .
C43 C42 C41 121.3(4) .
C43 C42 H42 119.3 .
C41 C42 H42 119.3 .
C44 C43 C42 120.1(5) .
C44 C43 H43 119.9 .
C42 C43 H43 119.9 .
C43 C44 C45 119.5(5) .
C43 C44 H44 120.2 .
C45 C44 H44 120.2 .
C44 C45 C46 120.3(5) .
C44 C45 H45 119.8 .
C46 C45 H45 119.8 .
C41 C46 C45 121.1(5) .
C41 C46 H46 119.4 .
C45 C46 H46 119.4 .
N7 C47 C38 118.4(3) .
N7 C47 C48 119.6(3) .
C38 C47 C48 122.0(3) .
C49 C48 C53 118.4(4) .
C49 C48 C47 119.5(4) .
C53 C48 C47 122.1(3) .
C48 C49 C50 120.8(5) .
C48 C49 H49 119.6 .
C50 C49 H49 119.6 .
C51 C50 C49 119.9(5) .
C51 C50 H50 120.0 .
C49 C50 H50 120.0 .
C50 C51 C52 120.3(4) .
C50 C51 H51 119.8 .
C52 C51 H51 119.8 .
C51 C52 C53 119.6(5) .
C51 C52 H52 120.2 .
C53 C52 H52 120.2 .
C48 C53 C52 120.9(4) .
C48 C53 H53 119.5 .
C52 C53 H53 119.5 .
O5 C54 N8 123.6(3) .
O5 C54 C55 119.4(3) .
N8 C54 C55 116.9(3) .
C60 C55 C56 118.2(4) .
C60 C55 C54 122.7(3) .
C56 C55 C54 119.0(4) .
C57 C56 C55 121.8(4) .
C57 C56 H56 119.1 .
C55 C56 H56 119.1 .
C58 C57 C56 119.0(5) .
C58 C57 H57 120.5 .
C56 C57 H57 120.5 .
C57 C58 C59 120.8(5) .
C57 C58 H58 119.6 .
C59 C58 H58 119.6 .
C58 C59 C60 120.7(5) .
C58 C59 H59 119.7 .
C60 C59 H59 119.7 .
O6 C60 C59 117.6(4) .
O6 C60 C55 122.9(4) .
C59 C60 C55 119.5(4) .
C7 N1 N2 110.2(3) .
C7 N1 C6 130.2(3) .
N2 N1 C6 119.6(3) .
C9 N2 N1 106.7(3) .
C9 N2 Cu2 123.4(3) 1_545
N1 N2 Cu2 120.6(2) 1_545
C17 N3 N4 118.1(3) .
C17 N3 Cu1 129.6(3) .
N4 N3 Cu1 112.2(2) .
C24 N4 N3 110.0(3) .
C37 N5 N6 110.5(3) .
C37 N5 C36 129.9(3) .
N6 N5 C36 119.5(3) .
C39 N6 N5 106.7(3) .
C39 N6 Cu1 122.8(2) .
N5 N6 Cu1 120.2(2) .
C47 N7 N8 117.4(3) .
C47 N7 Cu2 129.6(2) .
N8 N7 Cu2 112.7(2) .
C54 N8 N7 110.5(3) .
C7 O1 Cu1 119.0(2) .
C24 O2 Cu1 110.4(2) .
C30 O3 H3O 109.5 .
C37 O4 Cu2 119.8(2) .
C54 O5 Cu2 110.4(2) .
C60 O6 H60 109.5 .

loop_
_geom_bond_atom_site_label_1
_geom_bond_atom_site_label_2
_geom_bond_distance
_geom_bond_site_symmetry_2
Cu1 O2 1.892(3) .
Cu1 O1 1.896(2) .
Cu1 N3 1.943(3) .
Cu1 N6 1.998(3) .
Cu2 O4 1.895(2) .
Cu2 O5 1.904(2) .
Cu2 N7 1.928(3) .
Cu2 N2 1.986(3) 1_565
C1 C6 1.369(5) .
C1 C2 1.370(6) .
C1 H1 0.9300 .
C2 C3 1.370(6) .
C2 H2 0.9300 .
C3 C4 1.375(6) .
C3 H3 0.9300 .
C4 C5 1.376(6) .
C4 H4 0.9300 .
C5 C6 1.379(5) .
C5 H5 0.9300 .
C6 N1 1.428(5) .
C7 O1 1.285(4) .
C7 N1 1.370(4) .
C7 C8 1.410(5) .
C8 C9 1.420(5) .
C8 C17 1.435(5) .
C9 N2 1.336(5) .
C9 C10 1.500(5) .
C10 C11 1.500(6) .
C10 H10A 0.9700 .
C10 H10B 0.9700 .
C11 C12 1.365(6) .
C11 C16 1.383(6) .
C12 C13 1.376(7) .
C12 H12 0.9300 .
C13 C14 1.354(8) .
C13 H13 0.9300 .
C14 C15 1.363(9) .
C14 H14 0.9300 .
C15 C16 1.404(8) .
C15 H15 0.9300 .
C16 H16 0.9300 .
C17 N3 1.302(4) .
C17 C18 1.495(5) .
C18 C23 1.372(6) .
C18 C19 1.386(7) .
C19 C20 1.387(7) .
C19 H19 0.9300 .
C20 C21 1.363(8) .
C20 H20 0.9300 .
C21 C22 1.350(8) .
C21 H21 0.9300 .
C22 C23 1.379(7) .
C22 H22 0.9300 .
C23 H23 0.9300 .
C24 O2 1.289(5) .
C24 N4 1.315(4) .
C24 C25 1.472(5) .
C25 C30 1.383(6) .
C25 C26 1.398(6) .
C26 C27 1.383(7) .
C26 H26 0.9300 .
C27 C28 1.363(8) .
C27 H27 0.9300 .
C28 C29 1.365(7) .
C28 H28 0.9300 .
C29 C30 1.391(6) .
C29 H29 0.9300 .
C30 O3 1.343(5) .
C31 C36 1.361(5) .
C31 C32 1.378(6) .
C31 H31 0.9300 .
C32 C33 1.363(6) .
C32 H32 0.9300 .
C33 C34 1.348(6) .
C33 H33 0.9300 .
C34 C35 1.380(5) .
C34 H34 0.9300 .
C35 C36 1.379(5) .
C35 H35 0.9300 .
C36 N5 1.431(5) .
C37 O4 1.290(4) .
C37 N5 1.363(4) .
C37 C38 1.416(5) .
C38 C39 1.410(5) .
C38 C47 1.435(5) .
C39 N6 1.334(4) .
C39 C40 1.493(5) .
C40 C41 1.515(6) .
C40 H40A 0.9700 .
C40 H40B 0.9700 .
C41 C46 1.377(5) .
C41 C42 1.392(6) .
C42 C43 1.380(7) .
C42 H42 0.9300 .
C43 C44 1.367(7) .
C43 H43 0.9300 .
C44 C45 1.374(7) .
C44 H44 0.9300 .
C45 C46 1.385(7) .
C45 H45 0.9300 .
C46 H46 0.9300 .
C47 N7 1.311(4) .
C47 C48 1.486(5) .
C48 C49 1.367(5) .
C48 C53 1.371(6) .
C49 C50 1.386(6) .
C49 H49 0.9300 .
C50 C51 1.353(7) .
C50 H50 0.9300 .
C51 C52 1.362(7) .
C51 H51 0.9300 .
C52 C53 1.383(6) .
C52 H52 0.9300 .
C53 H53 0.9300 .
C54 O5 1.296(4) .
C54 N8 1.317(4) .
C54 C55 1.473(5) .
C55 C60 1.387(5) .
C55 C56 1.398(5) .
C56 C57 1.367(6) .
C56 H56 0.9300 .
C57 C58 1.367(7) .
C57 H57 0.9300 .
C58 C59 1.367(6) .
C58 H58 0.9300 .
C59 C60 1.385(6) .
C59 H59 0.9300 .
C60 O6 1.353(5) .
N1 N2 1.384(4) .
N2 Cu2 1.986(3) 1_545
N3 N4 1.390(4) .
N5 N6 1.379(4) .
N7 N8 1.391(4) .
O3 H3O 0.8200 .
O6 H60 0.8200 .

loop_
_geom_hbond_atom_site_label_D
_geom_hbond_atom_site_label_H
_geom_hbond_atom_site_label_A
_geom_hbond_distance_DH
_geom_hbond_distance_HA
_geom_hbond_distance_DA
_geom_hbond_angle_DHA
O3 H3O N4 0.82 1.85 2.558(5) 143.2

loop_
_geom_torsion_atom_site_label_1
_geom_torsion_atom_site_label_2
_geom_torsion_atom_site_label_3
_geom_torsion_atom_site_label_4
_geom_torsion
_geom_torsion_site_symmetry_1
_geom_torsion_site_symmetry_4
C6 C1 C2 C3 0.9(7) . .
C1 C2 C3 C4 -2.4(8) . .
C2 C3 C4 C5 1.4(7) . .
C3 C4 C5 C6 1.0(6) . .
C2 C1 C6 C5 1.5(6) . .
C2 C1 C6 N1 -177.8(4) . .
C4 C5 C6 C1 -2.5(6) . .
C4 C5 C6 N1 176.9(3) . .
O1 C7 C8 C9 179.0(4) . .
N1 C7 C8 C9 -0.5(4) . .
O1 C7 C8 C17 -0.2(7) . .
N1 C7 C8 C17 -179.6(3) . .
C7 C8 C9 N2 -0.1(4) . .
C17 C8 C9 N2 179.0(4) . .
C7 C8 C9 C10 -174.1(4) . .
C17 C8 C9 C10 5.0(7) . .
N2 C9 C10 C11 -72.4(5) . .
C8 C9 C10 C11 101.3(5) . .
C9 C10 C11 C12 -16.3(6) . .
C9 C10 C11 C16 165.2(4) . .
C16 C11 C12 C13 -0.5(8) . .
C10 C11 C12 C13 -178.9(5) . .
C11 C12 C13 C14 2.0(9) . .
C12 C13 C14 C15 -1.9(10) . .
C13 C14 C15 C16 0.2(11) . .
C12 C11 C16 C15 -1.2(8) . .
C10 C11 C16 C15 177.4(5) . .
C14 C15 C16 C11 1.3(10) . .
C7 C8 C17 N3 7.8(6) . .
C9 C8 C17 N3 -171.1(4) . .
C7 C8 C17 C18 -172.8(4) . .
C9 C8 C17 C18 8.3(6) . .
N3 C17 C18 C23 -111.2(5) . .
C8 C17 C18 C23 69.4(5) . .
N3 C17 C18 C19 68.8(5) . .
C8 C17 C18 C19 -110.6(5) . .
C23 C18 C19 C20 -0.5(7) . .
C17 C18 C19 C20 179.4(4) . .
C18 C19 C20 C21 0.1(8) . .
C19 C20 C21 C22 0.2(8) . .
C20 C21 C22 C23 -0.1(8) . .
C19 C18 C23 C22 0.6(6) . .
C17 C18 C23 C22 -179.3(4) . .
C21 C22 C23 C18 -0.4(7) . .
O2 C24 C25 C30 170.2(4) . .
N4 C24 C25 C30 -6.3(6) . .
O2 C24 C25 C26 -6.5(6) . .
N4 C24 C25 C26 177.0(4) . .
C30 C25 C26 C27 -1.9(8) . .
C24 C25 C26 C27 175.0(5) . .
C25 C26 C27 C28 0.9(9) . .
C26 C27 C28 C29 0.5(10) . .
C27 C28 C29 C30 -0.8(9) . .
C26 C25 C30 O3 -178.3(5) . .
C24 C25 C30 O3 4.9(7) . .
C26 C25 C30 C29 1.6(7) . .
C24 C25 C30 C29 -175.2(4) . .
C28 C29 C30 O3 179.7(5) . .
C28 C29 C30 C25 -0.2(8) . .
C36 C31 C32 C33 -1.4(10) . .
C31 C32 C33 C34 3.2(10) . .
C32 C33 C34 C35 -2.0(8) . .
C33 C34 C35 C36 -1.0(7) . .
C32 C31 C36 C35 -1.5(8) . .
C32 C31 C36 N5 177.8(5) . .
C34 C35 C36 C31 2.7(7) . .
C34 C35 C36 N5 -176.7(4) . .
O4 C37 C38 C39 -179.6(4) . .
N5 C37 C38 C39 0.5(4) . .
O4 C37 C38 C47 0.3(7) . .
N5 C37 C38 C47 -179.7(3) . .
C37 C38 C39 N6 0.3(4) . .
C47 C38 C39 N6 -179.6(4) . .
C37 C38 C39 C40 173.5(4) . .
C47 C38 C39 C40 -6.3(7) . .
N6 C39 C40 C41 69.2(4) . .
C38 C39 C40 C41 -103.6(5) . .
C39 C40 C41 C46 -143.0(4) . .
C39 C40 C41 C42 36.3(5) . .
C46 C41 C42 C43 -1.7(7) . .
C40 C41 C42 C43 179.0(4) . .
C41 C42 C43 C44 0.9(8) . .
C42 C43 C44 C45 0.4(8) . .
C43 C44 C45 C46 -0.8(8) . .
C42 C41 C46 C45 1.2(7) . .
C40 C41 C46 C45 -179.5(4) . .
C44 C45 C46 C41 0.0(8) . .
C39 C38 C47 N7 176.2(4) . .
C37 C38 C47 N7 -3.6(6) . .
C39 C38 C47 C48 -4.1(6) . .
C37 C38 C47 C48 176.1(4) . .
N7 C47 C48 C49 88.0(5) . .
C38 C47 C48 C49 -91.6(5) . .
N7 C47 C48 C53 -91.3(5) . .
C38 C47 C48 C53 89.1(5) . .
C53 C48 C49 C50 0.2(6) . .
C47 C48 C49 C50 -179.1(4) . .
C48 C49 C50 C51 -1.1(7) . .
C49 C50 C51 C52 1.0(8) . .
C50 C51 C52 C53 0.1(8) . .
C49 C48 C53 C52 0.9(6) . .
C47 C48 C53 C52 -179.8(4) . .
C51 C52 C53 C48 -1.1(7) . .
O5 C54 C55 C60 177.6(4) . .
N8 C54 C55 C60 -4.4(6) . .
O5 C54 C55 C56 -5.0(6) . .
N8 C54 C55 C56 173.0(4) . .
C60 C55 C56 C57 1.2(7) . .
C54 C55 C56 C57 -176.4(4) . .
C55 C56 C57 C58 -1.2(8) . .
C56 C57 C58 C59 0.2(8) . .
C57 C58 C59 C60 0.8(8) . .
C58 C59 C60 O6 179.5(5) . .
C58 C59 C60 C55 -0.8(8) . .
C56 C55 C60 O6 179.5(4) . .
C54 C55 C60 O6 -3.0(7) . .
C56 C55 C60 C59 -0.1(7) . .
C54 C55 C60 C59 177.3(4) . .
O1 C7 N1 N2 -178.7(3) . .
C8 C7 N1 N2 0.8(4) . .
O1 C7 N1 C6 4.5(6) . .
C8 C7 N1 C6 -176.1(4) . .
C1 C6 N1 C7 -30.0(6) . .
C5 C6 N1 C7 150.7(4) . .
C1 C6 N1 N2 153.4(3) . .
C5 C6 N1 N2 -26.0(5) . .
C8 C9 N2 N1 0.6(4) . .
C10 C9 N2 N1 175.5(3) . .
C8 C9 N2 Cu2 -145.9(3) . 1_545
C10 C9 N2 Cu2 29.0(5) . 1_545
C7 N1 N2 C9 -0.9(4) . .
C6 N1 N2 C9 176.4(3) . .
C7 N1 N2 Cu2 146.7(2) . 1_545
C6 N1 N2 Cu2 -36.0(4) . 1_545
C8 C17 N3 N4 178.6(3) . .
C18 C17 N3 N4 -0.8(6) . .
C8 C17 N3 Cu1 0.9(5) . .
C18 C17 N3 Cu1 -178.5(3) . .
O2 Cu1 N3 C17 178.6(4) . .
O1 Cu1 N3 C17 -11.3(4) . .
N6 Cu1 N3 C17 112.1(5) . .
O2 Cu1 N3 N4 0.8(3) . .
O1 Cu1 N3 N4 170.9(3) . .
N6 Cu1 N3 N4 -65.7(6) . .
O2 C24 N4 N3 -2.3(6) . .
C25 C24 N4 N3 173.9(3) . .
C17 N3 N4 C24 -177.6(4) . .
Cu1 N3 N4 C24 0.4(4) . .
O4 C37 N5 N6 179.0(3) . .
C38 C37 N5 N6 -1.1(4) . .
O4 C37 N5 C36 -1.9(6) . .
C38 C37 N5 C36 178.1(4) . .
C31 C36 N5 C37 27.1(6) . .
C35 C36 N5 C37 -153.6(4) . .
C31 C36 N5 N6 -153.8(4) . .
C35 C36 N5 N6 25.5(5) . .
C38 C39 N6 N5 -0.9(4) . .
C40 C39 N6 N5 -175.2(3) . .
C38 C39 N6 Cu1 143.9(3) . .
C40 C39 N6 Cu1 -30.4(4) . .
C37 N5 N6 C39 1.2(4) . .
C36 N5 N6 C39 -178.0(3) . .
C37 N5 N6 Cu1 -144.7(3) . .
C36 N5 N6 Cu1 36.1(4) . .
O2 Cu1 N6 C39 -98.8(3) . .
O1 Cu1 N6 C39 90.3(3) . .
N3 Cu1 N6 C39 -33.3(6) . .
O2 Cu1 N6 N5 41.6(3) . .
O1 Cu1 N6 N5 -129.4(3) . .
N3 Cu1 N6 N5 107.0(5) . .
C38 C47 N7 N8 -178.2(3) . .
C48 C47 N7 N8 2.1(5) . .
C38 C47 N7 Cu2 -5.6(5) . .
C48 C47 N7 Cu2 174.7(3) . .
O4 Cu2 N7 C47 13.0(4) . .
O5 Cu2 N7 C47 -175.4(4) . .
N2 Cu2 N7 C47 -106.2(5) 1_565 .
O4 Cu2 N7 N8 -174.2(2) . .
O5 Cu2 N7 N8 -2.5(2) . .
N2 Cu2 N7 N8 66.7(6) 1_565 .
O5 C54 N8 N7 3.6(5) . .
C55 C54 N8 N7 -174.3(3) . .
C47 N7 N8 C54 174.2(3) . .
Cu2 N7 N8 C54 0.4(4) . .
N1 C7 O1 Cu1 164.9(3) . .
C8 C7 O1 Cu1 -14.4(5) . .
O2 Cu1 O1 C7 92.6(7) . .
N3 Cu1 O1 C7 16.3(3) . .
N6 Cu1 O1 C7 -151.8(3) . .
N4 C24 O2 Cu1 3.0(5) . .
C25 C24 O2 Cu1 -173.2(3) . .
O1 Cu1 O2 C24 -79.2(7) . .
N3 Cu1 O2 C24 -1.9(3) . .
N6 Cu1 O2 C24 165.0(3) . .
N5 C37 O4 Cu2 -169.0(3) . .
C38 C37 O4 Cu2 11.1(6) . .
O5 Cu2 O4 C37 -88.8(8) . .
N7 Cu2 O4 C37 -14.2(3) . .
N2 Cu2 O4 C37 153.6(3) 1_565 .
N8 C54 O5 Cu2 -5.7(5) . .
C55 C54 O5 Cu2 172.2(3) . .
O4 Cu2 O5 C54 79.6(8) . .
N7 Cu2 O5 C54 4.1(3) . .
N2 Cu2 O5 C54 -162.8(3) 1_565 .

loop_
_platon_squeeze_void_nr
_platon_squeeze_void_average_x
_platon_squeeze_void_average_y
_platon_squeeze_void_average_z
_platon_squeeze_void_volume
_platon_squeeze_void_count_electrons
_platon_squeeze_void_content
1 0.000 0.000 0.000 138 8 ' '
2 0.000 0.000 0.500 138 8 ' '
3 0.500 0.498 1.000 138 8 ' '
4 0.500 0.498 0.500 138 8 ' '
5 0.319 0.067 0.967 13 1 ' '
6 0.681 0.066 0.533 13 1 ' '
7 0.181 0.433 0.033 13 1 ' '
8 0.819 0.433 0.467 13 1 ' '
9 0.181 0.566 0.533 13 1 ' '
10 0.819 0.567 0.967 13 1 ' '
11 0.319 0.933 0.467 13 1 ' '
12 0.681 0.933 0.033 13 1 ' '
